data_4349647
loop_
_publ_author_name
'Speed, S.'
'Feng, M.'
'Fernandez Garcia, G.'
'Pointillart, F.'
'Lefeuvre, B.'
'Riob\'e, F.'
'Golhen, S.'
'Le Guennic, B.'
'Totti, F.'
'Guyot, Y.'
'Cador, O.'
'Maury, O.'
'Ouahab, L.'

_publ_section_title
;
 Lanthanide complexes involving multichelating TTF-based ligands
;
_journal_issue 4
_journal_name_full 'Inorganic Chemistry Frontiers'
_journal_page_first 604
_journal_paper_doi 10.1039/C6QI00546B
_journal_volume 4
_journal_year 2017
_chemical_formula_moiety 'C64 H36 F36 N8 O12 S6 Yb2, C6 H14, 2(C H2 Cl2)'
_chemical_formula_sum 'C72 H54 Cl4 F36 N8 O12 S6 Yb2'
_chemical_formula_weight 2587.47
_space_group_crystal_system monoclinic
_space_group_IT_number 14
_space_group_name_Hall '-P 2yn'
_space_group_name_H-M_alt 'P 1 21/n 1'
_atom_sites_solution_hydrogens geom
_audit_creation_method SHELXL-2014/7
_audit_update_record
;
2016-11-09 deposited with the CCDC.
2017-01-11 downloaded from the CCDC.
;
_cell_angle_alpha 90
_cell_angle_beta 100.365(2)
_cell_angle_gamma 90
_cell_formula_units_Z 4
_cell_length_a 22.2682(13)
_cell_length_b 12.7174(8)
_cell_length_c 33.6141(16)
_cell_measurement_reflns_used 9834
_cell_measurement_temperature 150(2)
_cell_measurement_theta_max 27.21
_cell_measurement_theta_min 2.45
_cell_volume 9364.0(9)
_computing_cell_refinement 'Bruker APEX2 (Bruker, 2006)'
_computing_data_collection 'Bruker APEX2 (Bruker, 2006)'
_computing_data_reduction 'Bruker APEX2 (Bruker, 2006)'
_computing_structure_refinement 'SHELXL-2014/7 (Sheldrick, 2014)'
_diffrn_ambient_temperature 150(2)
_diffrn_detector 'CCD plate'
_diffrn_measured_fraction_theta_full 0.993
_diffrn_measured_fraction_theta_max 0.983
_diffrn_measurement_device_type 'APEXII, Bruker-AXS'
_diffrn_measurement_method 'CCD rotation images, thin slices'
_diffrn_radiation_type MoK\a
_diffrn_radiation_wavelength 0.71073
_diffrn_reflns_av_R_equivalents 0.0703
_diffrn_reflns_av_unetI/netI 0.0702
_diffrn_reflns_Laue_measured_fraction_full 0.993
_diffrn_reflns_Laue_measured_fraction_max 0.983
_diffrn_reflns_limit_h_max 28
_diffrn_reflns_limit_h_min -28
_diffrn_reflns_limit_k_max 16
_diffrn_reflns_limit_k_min -16
_diffrn_reflns_limit_l_max 41
_diffrn_reflns_limit_l_min -42
_diffrn_reflns_number 82503
_diffrn_reflns_point_group_measured_fraction_full 0.993
_diffrn_reflns_point_group_measured_fraction_max 0.983
_diffrn_reflns_theta_full 25.242
_diffrn_reflns_theta_max 27.561
_diffrn_reflns_theta_min 1.018
_exptl_absorpt_coefficient_mu 2.365
_exptl_absorpt_correction_T_max 0.7456
_exptl_absorpt_correction_T_min 0.5214
_exptl_absorpt_correction_type multi-scan
_exptl_absorpt_process_details
;
  [Sheldrick, G.M. (2002). SADABS Bruker AXS Inc., Madison, Wisconsin, USA]
;
_exptl_crystal_colour board
_exptl_crystal_density_diffrn 1.835
_exptl_crystal_description prism
_exptl_crystal_F_000 5064
_exptl_crystal_size_max 0.55
_exptl_crystal_size_mid 0.22
_exptl_crystal_size_min 0.07
_refine_diff_density_max 5.080
_refine_diff_density_min -4.484
_refine_diff_density_rms 0.321
_refine_ls_extinction_method none
_refine_ls_goodness_of_fit_ref 1.138
_refine_ls_hydrogen_treatment constr
_refine_ls_matrix_type full
_refine_ls_number_parameters 1205
_refine_ls_number_reflns 21285
_refine_ls_number_restraints 80
_refine_ls_restrained_S_all 1.137
_refine_ls_R_factor_all 0.1391
_refine_ls_R_factor_gt 0.1173
_refine_ls_shift/su_max 0.001
_refine_ls_shift/su_mean 0.000
_refine_ls_structure_factor_coef Fsqd
_refine_ls_weighting_details 'w=1/[\s^2^(Fo^2^)+(0.0904P)^2^+414.2360P] where P=(Fo^2^+2Fc^2^)/3'
_refine_ls_weighting_scheme calc
_refine_ls_wR_factor_gt 0.2927
_refine_ls_wR_factor_ref 0.3091
_reflns_Friedel_coverage 0.000
_reflns_number_gt 16892
_reflns_number_total 21285
_reflns_threshold_expression 'I > 2\s(I)'
_cod_data_source_file c6qi00546b2.cif
_cod_data_source_block shelx
_cod_original_sg_symbol_H-M 'P 21/n'
_cod_database_code 4349647
_shelx_shelxl_version_number 2014/7
_shelx_space_group_comment
;
The symmetry employed for this shelxl refinement is uniquely defined
by the following loop, which should always be used as a source of
symmetry information in preference to the above space-group names.
They are only intended as comments.
;

loop_
_space_group_symop_operation_xyz
'x, y, z'
'-x+1/2, y+1/2, -z+1/2'
'-x, -y, -z'
'x-1/2, -y-1/2, z-1/2'

loop_
_atom_site_label
_atom_site_type_symbol
_atom_site_fract_x
_atom_site_fract_y
_atom_site_fract_z
_atom_site_U_iso_or_equiv
_atom_site_adp_type
_atom_site_occupancy
_atom_site_site_symmetry_order
_atom_site_calc_flag
_atom_site_refinement_flags_posn
_atom_site_refinement_flags_adp
_atom_site_refinement_flags_occupancy
_atom_site_disorder_assembly
_atom_site_disorder_group
Yb1 Yb 0.39874(3) 0.37205(5) 0.36109(2) 0.02647(16) Uani 1 1 d . . . . .
Yb2 Yb 0.87007(3) 0.57646(5) 0.37113(2) 0.03014(17) Uani 1 1 d . . . . .
S1 S 0.3214(2) 1.2055(3) 0.55006(16) 0.0497(12) Uani 1 1 d . . . . .
S2 S 0.4564(2) 1.2341(3) 0.60378(14) 0.0421(10) Uani 1 1 d . . . . .
S3 S 0.36548(18) 1.0038(3) 0.51851(14) 0.0400(10) Uani 1 1 d . . . . .
S4 S 0.49018(17) 1.0294(3) 0.56623(11) 0.0287(7) Uani 1 1 d . . . . .
S5 S 0.40146(15) 0.7889(3) 0.48200(12) 0.0273(7) Uani 1 1 d . . . . .
S6 S 0.52850(16) 0.8051(3) 0.52783(11) 0.0270(7) Uani 1 1 d . . . . .
O1 O 0.3450(5) 0.3741(9) 0.4129(3) 0.037(3) Uani 1 1 d . . . . .
O2 O 0.3774(4) 0.1984(8) 0.3736(3) 0.032(2) Uani 1 1 d . . . . .
O3 O 0.4638(5) 0.4596(8) 0.3270(3) 0.034(2) Uani 1 1 d . . . . .
O4 O 0.3974(5) 0.2869(9) 0.3013(3) 0.040(3) Uani 1 1 d . . . . .
O5 O 0.3598(4) 0.5404(8) 0.3555(3) 0.031(2) Uani 1 1 d . . . . .
O6 O 0.2980(5) 0.3577(9) 0.3300(4) 0.043(3) Uani 1 1 d . . . . .
O7 O 0.8829(5) 0.6846(10) 0.4285(4) 0.043(3) Uani 1 1 d . . . . .
O8 O 0.8882(6) 0.7458(9) 0.3503(4) 0.047(3) Uani 1 1 d . . . . .
O9 O 0.9726(5) 0.6005(10) 0.3845(4) 0.044(3) Uani 1 1 d . . . . .
O10 O 0.9194(5) 0.4191(11) 0.3537(4) 0.048(3) Uani 1 1 d . . . . .
O11 O 0.8749(5) 0.5779(9) 0.3035(4) 0.041(3) Uani 1 1 d . . . . .
O12 O 0.7993(5) 0.4493(8) 0.3404(3) 0.034(2) Uani 1 1 d . . . . .
N1 N 0.4768(5) 0.4512(8) 0.4134(3) 0.020(2) Uani 1 1 d . . . . .
N2 N 0.4980(5) 0.2703(9) 0.3762(4) 0.025(2) Uani 1 1 d . . . . .
N3 N 0.5733(5) 0.4684(8) 0.4469(3) 0.021(2) Uani 1 1 d . . . . .
N4 N 0.7831(5) 0.5475(9) 0.4102(3) 0.024(2) Uani 1 1 d . . . . .
N5 N 0.7203(5) 0.6422(9) 0.3607(3) 0.027(2) Uani 1 1 d . . . . .
N6 N 0.7721(6) 0.6631(10) 0.3453(4) 0.031(3) Uani 1 1 d . . . . .
N7 N 0.8509(6) 0.4558(10) 0.4567(4) 0.035(3) Uani 1 1 d . . . . .
N8 N 0.8927(5) 0.4654(11) 0.4316(4) 0.036(3) Uani 1 1 d . . . . .
F1 F 0.2779(7) 0.4062(14) 0.4730(5) 0.100(6) Uani 1 1 d . . . . .
F2 F 0.2151(7) 0.4141(12) 0.4155(4) 0.085(4) Uani 1 1 d . . . . .
F3 F 0.2166(7) 0.2882(14) 0.4533(5) 0.095(5) Uani 1 1 d . . . . .
F4 F 0.2800(12) 0.0021(14) 0.3887(10) 0.178(7) Uani 1 1 d . . . . .
F5 F 0.3149(12) 0.0220(14) 0.3402(11) 0.178(7) Uani 1 1 d . . . . .
F6 F 0.3708(13) -0.0131(14) 0.3960(10) 0.178(7) Uani 1 1 d . . . . .
F7 F 0.5265(8) 0.6111(11) 0.2958(7) 0.113(7) Uani 1 1 d . . . . .
F8 F 0.5865(7) 0.4997(15) 0.3269(6) 0.105(6) Uani 1 1 d . . . . .
F9 F 0.5704(10) 0.4982(16) 0.2649(6) 0.138(9) Uani 1 1 d . . . . .
F10 F 0.4199(17) 0.1039(14) 0.2616(7) 0.187(14) Uani 1 1 d . . . . .
F11 F 0.4577(9) 0.1852(16) 0.2202(5) 0.120(7) Uani 1 1 d . . . . .
F12 F 0.3665(9) 0.210(2) 0.2210(8) 0.182(14) Uani 1 1 d . . . . .
F13 F 0.2543(6) 0.7419(9) 0.3371(5) 0.081(5) Uani 1 1 d . . . . .
F14 F 0.3355(7) 0.7391(10) 0.3132(4) 0.081(4) Uani 1 1 d . . . . .
F15 F 0.3395(6) 0.7402(8) 0.3770(5) 0.075(4) Uani 1 1 d . . . . .
F16 F 0.1477(6) 0.4334(13) 0.2950(5) 0.092(2) Uani 1 1 d . U . . .
F17 F 0.1778(6) 0.3012(13) 0.3297(5) 0.092(2) Uani 1 1 d . U . . .
F18 F 0.1989(6) 0.3099(13) 0.2725(5) 0.092(2) Uani 1 1 d . U . . .
F19 F 0.9668(16) 0.858(2) 0.4928(7) 0.214(17) Uani 1 1 d . . . . .
F20 F 0.8753(13) 0.844(3) 0.4912(6) 0.23(2) Uani 1 1 d . . . . .
F21 F 0.9260(13) 0.7204(18) 0.5048(5) 0.150(10) Uani 1 1 d . . . . .
F22 F 0.9480(12) 1.0002(13) 0.3578(6) 0.146(10) Uani 1 1 d . . . . .
F23 F 0.9594(10) 0.8858(13) 0.3158(6) 0.130(8) Uani 1 1 d . . . . .
F24 F 0.8746(12) 0.9457(17) 0.3167(7) 0.147(9) Uani 1 1 d . . . . .
F25 F 1.0625(7) 0.7345(15) 0.3686(6) 0.102(5) Uani 1 1 d . . . . .
F26 F 1.0947(7) 0.637(3) 0.4174(4) 0.177(14) Uani 1 1 d . . . . .
F27 F 1.1200(5) 0.5999(13) 0.3619(4) 0.082(4) Uani 1 1 d . . . . .
F28 F 0.9313(12) 0.2986(17) 0.2855(8) 0.145(9) Uani 1 1 d . . . . .
F29 F 0.9572(13) 0.2244(12) 0.3397(8) 0.156(11) Uani 1 1 d . . . . .
F30 F 1.0254(8) 0.2848(13) 0.3093(7) 0.112(7) Uani 1 1 d . . . . .
F31 F 0.8814(8) 0.6616(14) 0.2304(5) 0.099(3) Uani 1 1 d . . . . .
F32 F 0.9185(8) 0.5101(13) 0.2316(5) 0.099(3) Uani 1 1 d . . . . .
F33 F 0.8310(9) 0.5425(14) 0.2001(5) 0.099(3) Uani 1 1 d . U . . .
F34 F 0.7540(7) 0.2499(10) 0.3013(6) 0.091(5) Uani 1 1 d . . . . .
F35 F 0.6925(7) 0.3488(13) 0.2631(4) 0.082(4) Uani 1 1 d . . . . .
F36 F 0.6928(5) 0.3519(11) 0.3259(4) 0.065(3) Uani 1 1 d . . . . .
C1A C 0.226(2) 1.034(4) 0.6242(19) 0.081(12) Uani 0.52(4) 1 d . . P A 1
H1A1 H 0.2382 0.9927 0.6488 0.122 Uiso 0.52(4) 1 calc R U P A 1
H1A2 H 0.2058 1.0987 0.6305 0.122 Uiso 0.52(4) 1 calc R U P A 1
H1A3 H 0.1988 0.9933 0.6041 0.122 Uiso 0.52(4) 1 calc R U P A 1
C2A C 0.282(2) 1.063(4) 0.6076(19) 0.081(12) Uani 0.52(4) 1 d . . P A 1
H2A1 H 0.3105 1.1049 0.6274 0.098 Uiso 0.52(4) 1 calc R U P A 1
H2A2 H 0.3035 0.9988 0.6009 0.098 Uiso 0.52(4) 1 calc R U P A 1
C3A C 0.260(2) 1.125(4) 0.571(2) 0.081(12) Uani 0.52(4) 1 d . . P A 1
H3A1 H 0.2280 1.1738 0.5770 0.098 Uiso 0.52(4) 1 calc R U P A 1
H3A2 H 0.2399 1.0762 0.5496 0.098 Uiso 0.52(4) 1 calc R U P A 1
C1B C 0.251(3) 1.081(4) 0.6087(12) 0.064(10) Uani 0.48(4) 1 d D . P A 2
H1B1 H 0.2444 1.0214 0.6256 0.095 Uiso 0.48(4) 1 calc R U P A 2
H1B2 H 0.2926 1.1090 0.6178 0.095 Uiso 0.48(4) 1 calc R U P A 2
H1B3 H 0.2214 1.1366 0.6109 0.095 Uiso 0.48(4) 1 calc R U P A 2
C2B C 0.245(2) 1.048(3) 0.5670(10) 0.064(10) Uani 0.48(4) 1 d D . P A 2
H2B1 H 0.2034 1.0189 0.5580 0.076 Uiso 0.48(4) 1 calc R U P A 2
H2B2 H 0.2747 0.9913 0.5650 0.076 Uiso 0.48(4) 1 calc R U P A 2
C3B C 0.255(2) 1.134(3) 0.5405(15) 0.064(10) Uani 0.48(4) 1 d D . P A 2
H3B1 H 0.2205 1.1838 0.5398 0.076 Uiso 0.48(4) 1 calc R U P A 2
H3B2 H 0.2511 1.1044 0.5128 0.076 Uiso 0.48(4) 1 calc R U P A 2
C4 C 0.5399(15) 1.133(3) 0.7125(8) 0.125(14) Uani 1 1 d D U . . .
H4A H 0.5205 1.0884 0.7304 0.187 Uiso 1 1 calc R U . . .
H4B H 0.5800 1.1040 0.7105 0.187 Uiso 1 1 calc R U . . .
H4C H 0.5448 1.2043 0.7236 0.187 Uiso 1 1 calc R U . . .
C5 C 0.5020(19) 1.136(2) 0.6729(9) 0.136(17) Uani 1 1 d D U . . .
H5A H 0.4614 1.1622 0.6763 0.163 Uiso 1 1 calc R U . . .
H5B H 0.4963 1.0625 0.6633 0.163 Uiso 1 1 calc R U . . .
C6 C 0.5212(10) 1.1984(16) 0.6400(8) 0.070(7) Uani 1 1 d . . . . .
H6A H 0.5495 1.1564 0.6268 0.084 Uiso 1 1 calc R U . . .
H6B H 0.5429 1.2625 0.6514 0.084 Uiso 1 1 calc R U . . .
C7 C 0.3779(7) 1.1109(11) 0.5518(5) 0.031(3) Uani 1 1 d . . . . .
C8 C 0.4350(7) 1.1216(10) 0.5740(5) 0.029(3) Uani 1 1 d . . . . .
C9 C 0.4400(7) 0.9529(10) 0.5323(4) 0.027(3) Uani 1 1 d . . . . .
C10 C 0.4547(7) 0.8581(11) 0.5170(5) 0.030(3) Uani 1 1 d . . . . .
C11 C 0.4523(6) 0.6916(9) 0.4729(4) 0.021(3) Uani 1 1 d . . . . .
C12 C 0.5122(6) 0.6992(10) 0.4938(4) 0.021(3) Uani 1 1 d . . . . .
C13 C 0.5577(6) 0.6280(10) 0.4883(4) 0.022(3) Uani 1 1 d . . . . .
H13 H 0.5984 0.6333 0.5027 0.027 Uiso 1 1 calc R U . . .
C14 C 0.5393(6) 0.5488(10) 0.4603(4) 0.020(2) Uani 1 1 d . . . . .
C15 C 0.4799(6) 0.5394(10) 0.4392(4) 0.022(3) Uani 1 1 d . . . . .
C16 C 0.4349(6) 0.6093(10) 0.4450(4) 0.021(3) Uani 1 1 d . . . . .
H16 H 0.3941 0.6024 0.4308 0.026 Uiso 1 1 calc R U . . .
C17 C 0.5325(6) 0.4120(9) 0.4191(4) 0.018(2) Uani 1 1 d . . . . .
C18 C 0.5482(5) 0.3199(9) 0.3967(4) 0.019(2) Uani 1 1 d . . . . .
C19 C 0.6058(7) 0.2820(12) 0.3956(5) 0.034(3) Uani 1 1 d . . . . .
H19 H 0.6406 0.3190 0.4091 0.041 Uiso 1 1 calc R U . . .
C20 C 0.6130(7) 0.1896(12) 0.3748(6) 0.039(4) Uani 1 1 d . . . . .
H20 H 0.6525 0.1631 0.3738 0.046 Uiso 1 1 calc R U . . .
C21 C 0.5613(9) 0.1372(13) 0.3557(6) 0.046(4) Uani 1 1 d . . . . .
H21 H 0.5645 0.0725 0.3421 0.055 Uiso 1 1 calc R U . . .
C22 C 0.5059(8) 0.1805(12) 0.3569(5) 0.038(4) Uani 1 1 d . . . . .
H22 H 0.4706 0.1450 0.3432 0.046 Uiso 1 1 calc R U . . .
C23 C 0.6346(6) 0.4437(10) 0.4667(4) 0.022(3) Uani 1 1 d . . . . .
H23A H 0.6389 0.3664 0.4689 0.026 Uiso 1 1 calc R U . . .
H23B H 0.6411 0.4726 0.4945 0.026 Uiso 1 1 calc R U . . .
C24 C 0.6846(6) 0.4867(10) 0.4451(4) 0.020(2) Uani 1 1 d . . . . .
C25 C 0.6752(5) 0.5484(9) 0.4117(4) 0.018(2) Uani 1 1 d . . . . .
H25 H 0.6354 0.5716 0.4000 0.022 Uiso 1 1 calc R U . . .
C26 C 0.7260(6) 0.5765(10) 0.3951(4) 0.020(2) Uani 1 1 d . . . . .
C27 C 0.6713(8) 0.6906(14) 0.3386(5) 0.041(4) Uani 1 1 d . . . . .
H27 H 0.6311 0.6912 0.3443 0.050 Uiso 1 1 calc R U . . .
C28 C 0.6903(9) 0.7382(15) 0.3067(6) 0.049(5) Uani 1 1 d . . . . .
H28 H 0.6660 0.7754 0.2851 0.059 Uiso 1 1 calc R U . . .
C29 C 0.7528(8) 0.7207(13) 0.3126(5) 0.037(4) Uani 1 1 d . . . . .
H29 H 0.7786 0.7469 0.2953 0.045 Uiso 1 1 calc R U . . .
C30 C 0.7443(6) 0.4529(11) 0.4608(4) 0.026(3) Uani 1 1 d . . . . .
H30 H 0.7523 0.4082 0.4838 0.031 Uiso 1 1 calc R U . . .
C31 C 0.7911(6) 0.4869(11) 0.4418(4) 0.026(3) Uani 1 1 d . . . . .
C32 C 0.8766(8) 0.4173(18) 0.4936(6) 0.054(5) Uani 1 1 d . . . . .
H32 H 0.8565 0.4035 0.5157 0.064 Uiso 1 1 calc R U . . .
C33 C 0.9356(8) 0.4027(18) 0.4927(6) 0.055(5) Uani 1 1 d . . . . .
H33 H 0.9657 0.3757 0.5139 0.067 Uiso 1 1 calc R U . . .
C34 C 0.9445(8) 0.4348(17) 0.4545(6) 0.053(5) Uani 1 1 d . . . . .
H34 H 0.9830 0.4347 0.4460 0.063 Uiso 1 1 calc R U . . .
C35 C 0.2549(8) 0.3633(19) 0.4411(6) 0.054(5) Uani 1 1 d . U . . .
C36 C 0.3016(6) 0.3096(13) 0.4198(4) 0.032(3) Uani 1 1 d . U . . .
C37 C 0.2951(7) 0.2076(13) 0.4097(5) 0.038(4) Uani 1 1 d . U . . .
H37 H 0.2632 0.1680 0.4178 0.046 Uiso 1 1 calc R U . . .
C38 C 0.3340(5) 0.1595(11) 0.3877(4) 0.026(3) Uani 1 1 d . U . . .
C39 C 0.3255(9) 0.0416(17) 0.3803(8) 0.056(5) Uani 1 1 d . U . . .
C40 C 0.5418(12) 0.514(2) 0.2926(8) 0.071(7) Uani 1 1 d . . . . .
C41 C 0.4893(9) 0.4341(15) 0.2982(5) 0.045(4) Uani 1 1 d . . . . .
C42 C 0.4777(10) 0.3571(17) 0.2716(6) 0.056(5) Uani 1 1 d . . . . .
H42 H 0.5007 0.3501 0.2505 0.068 Uiso 1 1 calc R U . . .
C43 C 0.4309(10) 0.2859(15) 0.2749(5) 0.051(5) Uani 1 1 d . . . . .
C44 C 0.4163(13) 0.195(3) 0.2434(7) 0.079(8) Uani 1 1 d . . . . .
C45 C 0.3074(10) 0.7032(18) 0.3438(9) 0.072(2) Uani 1 1 d . . . . .
C46 C 0.3102(10) 0.5799(18) 0.3422(8) 0.072(2) Uani 1 1 d . . . . .
C47 C 0.2560(10) 0.5312(18) 0.3258(8) 0.072(2) Uani 1 1 d . . . . .
H47 H 0.2199 0.5717 0.3182 0.087 Uiso 1 1 calc R U . . .
C48 C 0.2542(10) 0.4202(18) 0.3205(8) 0.072(2) Uani 1 1 d . . . . .
C49 C 0.1956(10) 0.3710(18) 0.3026(9) 0.072(2) Uani 1 1 d . U . . .
C50 C 0.9200(9) 0.8009(18) 0.4812(7) 0.059(5) Uani 1 1 d . . . . .
C51 C 0.9085(8) 0.7735(14) 0.4357(6) 0.044(4) Uani 1 1 d . . . . .
C52 C 0.9249(10) 0.8468(15) 0.4088(7) 0.056(5) Uani 1 1 d . . . . .
H52 H 0.9447 0.9102 0.4188 0.067 Uiso 1 1 calc R U . . .
C53 C 0.9125(8) 0.8277(15) 0.3684(6) 0.045(4) Uani 1 1 d . . . . .
C54 C 0.9182(12) 0.9175(17) 0.3386(7) 0.064(6) Uani 1 1 d . . . . .
C55 C 1.0750(8) 0.635(2) 0.3799(6) 0.065(7) Uani 1 1 d . . . . .
C56 C 1.0177(8) 0.5676(18) 0.3705(5) 0.050(5) Uani 1 1 d . . . . .
C57 C 1.0195(8) 0.4739(17) 0.3491(7) 0.053(5) Uani 1 1 d . . . . .
H57 H 1.0551 0.4573 0.3385 0.064 Uiso 1 1 calc R U . . .
C58 C 0.9713(9) 0.4054(15) 0.3430(6) 0.052(5) Uani 1 1 d . . . . .
C59 C 0.9750(12) 0.299(2) 0.3216(11) 0.082(9) Uani 1 1 d . . . . .
C60 C 0.8689(14) 0.5604(16) 0.2345(7) 0.073(6) Uani 1 1 d . U . . .
C61 C 0.8458(9) 0.5375(13) 0.2728(6) 0.044(4) Uani 1 1 d . . . . .
C62 C 0.7970(9) 0.4677(14) 0.2697(6) 0.046(4) Uani 1 1 d . . . . .
H62 H 0.7765 0.4457 0.2438 0.055 Uiso 1 1 calc R U . . .
C63 C 0.7781(7) 0.4298(13) 0.3045(5) 0.037(4) Uani 1 1 d . . . . .
C64 C 0.7270(11) 0.3435(17) 0.2979(7) 0.060(6) Uani 1 1 d . . . . .
C65 C 0.2652(13) 0.292(2) 0.0613(10) 0.095(10) Uani 1 1 d . . . . .
H65A H 0.2307 0.3346 0.0674 0.114 Uiso 1 1 calc R U . . .
H65B H 0.3011 0.3075 0.0825 0.114 Uiso 1 1 calc R U . . .
Cl1 Cl 0.2464(3) 0.1564(6) 0.0639(2) 0.0828(19) Uani 1 1 d . . . . .
Cl2 Cl 0.2802(5) 0.3302(9) 0.0180(4) 0.131(3) Uani 1 1 d . . . . .
C66 C 0.6505(12) 0.7061(17) 0.1050(9) 0.077(8) Uani 1 1 d . . . . .
H66A H 0.6368 0.7731 0.1154 0.093 Uiso 1 1 calc R U . . .
H66B H 0.6580 0.6560 0.1279 0.093 Uiso 1 1 calc R U . . .
Cl3 Cl 0.7175(3) 0.7282(5) 0.0895(2) 0.0791(18) Uani 1 1 d . . . . .
Cl4 Cl 0.5918(4) 0.6572(7) 0.0692(3) 0.107(3) Uani 1 1 d . . . . .
C67 C 0.407(4) 0.498(9) 0.061(2) 0.47(5) Uani 1 1 d D U . . .
H67A H 0.3837 0.4917 0.0337 0.711 Uiso 1 1 calc R U . . .
H67B H 0.4398 0.5499 0.0614 0.711 Uiso 1 1 calc R U . . .
H67C H 0.4256 0.4293 0.0697 0.711 Uiso 1 1 calc R U . . .
C68 C 0.368(2) 0.530(8) 0.0885(17) 0.41(4) Uani 1 1 d D U . . .
H68A H 0.3485 0.5974 0.0782 0.491 Uiso 1 1 calc R U . . .
H68B H 0.3344 0.4776 0.0864 0.491 Uiso 1 1 calc R U . . .
C69 C 0.391(3) 0.545(6) 0.1310(17) 0.40(4) Uani 1 1 d D U . . .
H69A H 0.4337 0.5172 0.1358 0.481 Uiso 1 1 calc R U . . .
H69B H 0.3945 0.6215 0.1357 0.481 Uiso 1 1 calc R U . . .
C70 C 0.362(3) 0.502(6) 0.1622(16) 0.41(4) Uani 1 1 d D U . . .
H70A H 0.3645 0.4242 0.1599 0.492 Uiso 1 1 calc R U . . .
H70B H 0.3187 0.5208 0.1553 0.492 Uiso 1 1 calc R U . . .
C71 C 0.382(3) 0.527(8) 0.2043(15) 0.41(4) Uani 1 1 d D U . . .
H71A H 0.3944 0.6016 0.2056 0.486 Uiso 1 1 calc R U . . .
H71B H 0.4194 0.4852 0.2139 0.486 Uiso 1 1 calc R U . . .
C72 C 0.343(3) 0.513(6) 0.2337(17) 0.36(4) Uani 1 1 d D U . . .
H72A H 0.3644 0.5342 0.2605 0.540 Uiso 1 1 calc R U . . .
H72B H 0.3059 0.5558 0.2261 0.540 Uiso 1 1 calc R U . . .
H72C H 0.3310 0.4385 0.2345 0.540 Uiso 1 1 calc R U . . .

loop_
_atom_site_aniso_label
_atom_site_aniso_U_11
_atom_site_aniso_U_22
_atom_site_aniso_U_33
_atom_site_aniso_U_23
_atom_site_aniso_U_13
_atom_site_aniso_U_12
Yb1 0.0270(3) 0.0236(3) 0.0291(3) -0.0073(2) 0.0059(2) -0.0041(2)
Yb2 0.0263(3) 0.0321(3) 0.0361(4) 0.0012(3) 0.0164(2) -0.0038(2)
S1 0.046(2) 0.027(2) 0.072(3) -0.019(2) 0.000(2) 0.0117(18)
S2 0.046(2) 0.031(2) 0.047(2) -0.0172(18) 0.0014(18) 0.0052(17)
S3 0.0338(19) 0.0262(18) 0.059(3) -0.0187(18) 0.0043(18) 0.0029(15)
S4 0.0331(18) 0.0194(15) 0.0352(19) -0.0081(14) 0.0107(14) -0.0012(13)
S5 0.0239(16) 0.0178(15) 0.042(2) -0.0091(14) 0.0097(14) -0.0003(12)
S6 0.0304(17) 0.0191(15) 0.0316(18) -0.0088(13) 0.0060(14) -0.0015(13)
O1 0.024(5) 0.049(7) 0.040(6) -0.024(5) 0.009(4) -0.014(5)
O2 0.015(4) 0.032(5) 0.049(6) 0.003(5) 0.005(4) -0.011(4)
O3 0.039(6) 0.026(5) 0.038(6) -0.006(4) 0.011(5) -0.003(4)
O4 0.041(6) 0.040(6) 0.039(6) -0.011(5) 0.008(5) -0.011(5)
O5 0.024(5) 0.024(5) 0.047(6) -0.003(4) 0.008(4) -0.004(4)
O6 0.039(6) 0.036(6) 0.050(7) -0.014(5) -0.004(5) -0.007(5)
O7 0.035(6) 0.054(7) 0.043(7) -0.009(6) 0.016(5) -0.016(5)
O8 0.064(8) 0.033(6) 0.049(7) -0.005(5) 0.023(6) -0.021(6)
O9 0.029(6) 0.059(8) 0.049(7) 0.009(6) 0.016(5) -0.007(5)
O10 0.032(6) 0.059(8) 0.060(8) 0.007(6) 0.028(6) 0.016(6)
O11 0.044(6) 0.039(6) 0.047(7) 0.005(5) 0.027(5) -0.005(5)
O12 0.030(5) 0.026(5) 0.049(7) -0.011(5) 0.018(5) -0.002(4)
N1 0.024(5) 0.013(5) 0.027(6) -0.003(4) 0.012(4) -0.005(4)
N2 0.023(5) 0.025(6) 0.030(6) -0.014(5) 0.006(5) -0.006(4)
N3 0.024(5) 0.020(5) 0.021(5) -0.001(4) 0.006(4) 0.004(4)
N4 0.021(5) 0.031(6) 0.022(6) -0.004(5) 0.006(4) -0.005(5)
N5 0.033(6) 0.026(6) 0.025(6) 0.004(5) 0.013(5) -0.004(5)
N6 0.040(7) 0.025(6) 0.034(7) 0.006(5) 0.022(5) -0.005(5)
N7 0.035(7) 0.036(7) 0.038(7) 0.015(6) 0.019(6) 0.000(5)
N8 0.019(6) 0.038(7) 0.050(8) 0.013(6) 0.006(5) 0.001(5)
F1 0.070(9) 0.136(14) 0.102(11) -0.087(11) 0.038(8) -0.023(9)
F2 0.088(10) 0.090(10) 0.075(9) 0.001(8) 0.012(8) 0.049(9)
F3 0.082(10) 0.110(13) 0.110(12) -0.020(10) 0.063(9) -0.020(9)
F4 0.176(14) 0.040(5) 0.32(2) 0.004(9) 0.052(14) -0.024(7)
F5 0.176(14) 0.040(5) 0.32(2) 0.004(9) 0.052(14) -0.024(7)
F6 0.176(14) 0.040(5) 0.32(2) 0.004(9) 0.052(14) -0.024(7)
F7 0.104(12) 0.048(8) 0.21(2) 0.002(10) 0.088(13) -0.017(8)
F8 0.068(10) 0.122(14) 0.122(14) 0.009(11) 0.008(9) -0.041(10)
F9 0.173(19) 0.132(16) 0.138(16) -0.065(13) 0.106(15) -0.102(15)
F10 0.41(5) 0.047(10) 0.107(15) -0.039(10) 0.05(2) -0.018(17)
F11 0.122(14) 0.138(16) 0.102(13) -0.086(12) 0.031(11) -0.001(12)
F12 0.100(14) 0.22(3) 0.19(2) -0.17(2) -0.068(15) 0.042(15)
F13 0.054(7) 0.032(6) 0.147(14) 0.000(7) -0.010(8) 0.008(5)
F14 0.106(11) 0.051(7) 0.081(9) 0.029(7) 0.005(8) -0.018(7)
F15 0.064(8) 0.027(5) 0.118(11) -0.006(6) -0.027(7) 0.006(5)
F16 0.056(4) 0.095(6) 0.116(7) -0.015(4) -0.008(4) -0.011(4)
F17 0.056(4) 0.095(6) 0.116(7) -0.015(4) -0.008(4) -0.011(4)
F18 0.056(4) 0.095(6) 0.116(7) -0.015(4) -0.008(4) -0.011(4)
F19 0.30(4) 0.23(3) 0.096(16) -0.034(17) -0.019(19) -0.18(3)
F20 0.20(3) 0.40(5) 0.072(12) -0.100(19) -0.042(14) 0.21(3)
F21 0.28(3) 0.129(18) 0.048(9) -0.012(10) 0.035(13) 0.008(19)
F22 0.27(3) 0.063(10) 0.117(15) -0.014(10) 0.052(16) -0.091(14)
F23 0.19(2) 0.075(11) 0.165(18) 0.026(11) 0.144(17) -0.009(12)
F24 0.17(2) 0.125(17) 0.142(18) 0.096(15) 0.034(16) -0.005(16)
F25 0.067(10) 0.105(13) 0.138(15) -0.014(12) 0.033(10) -0.030(9)
F26 0.059(9) 0.42(4) 0.042(8) 0.030(14) -0.004(7) -0.102(16)
F27 0.033(6) 0.122(12) 0.097(10) 0.022(9) 0.032(6) 0.000(7)
F28 0.15(2) 0.109(16) 0.17(2) -0.060(16) 0.016(17) 0.017(15)
F29 0.26(3) 0.038(8) 0.21(2) 0.020(11) 0.15(2) 0.026(12)
F30 0.094(12) 0.084(11) 0.184(19) -0.011(11) 0.095(13) 0.004(9)
F31 0.135(8) 0.098(7) 0.082(6) 0.021(5) 0.071(6) 0.019(6)
F32 0.135(8) 0.098(7) 0.082(6) 0.021(5) 0.071(6) 0.019(6)
F33 0.135(8) 0.098(7) 0.082(6) 0.021(5) 0.071(6) 0.019(6)
F34 0.084(10) 0.036(7) 0.158(15) -0.008(8) 0.037(10) -0.010(7)
F35 0.093(10) 0.102(11) 0.053(8) -0.029(7) 0.016(7) -0.041(9)
F36 0.053(7) 0.083(9) 0.064(7) -0.020(6) 0.028(6) -0.026(6)
C1A 0.046(15) 0.065(19) 0.14(3) -0.029(18) 0.042(17) 0.007(13)
C2A 0.046(15) 0.065(19) 0.14(3) -0.029(18) 0.042(17) 0.007(13)
C3A 0.046(15) 0.065(19) 0.14(3) -0.029(18) 0.042(17) 0.007(13)
C1B 0.08(2) 0.039(14) 0.08(2) -0.013(12) 0.026(16) -0.009(13)
C2B 0.08(2) 0.039(14) 0.08(2) -0.013(12) 0.026(16) -0.009(13)
C3B 0.08(2) 0.039(14) 0.08(2) -0.013(12) 0.026(16) -0.009(13)
C4 0.15(3) 0.15(3) 0.089(18) 0.03(2) 0.056(17) -0.06(3)
C5 0.24(5) 0.050(15) 0.11(2) 0.014(16) 0.01(2) -0.07(2)
C6 0.048(11) 0.037(10) 0.104(18) 0.001(11) -0.040(12) -0.008(9)
C7 0.041(8) 0.018(6) 0.037(8) -0.003(6) 0.014(6) -0.001(6)
C8 0.035(7) 0.016(6) 0.039(8) -0.001(6) 0.017(6) -0.003(5)
C9 0.038(8) 0.014(6) 0.034(8) -0.009(5) 0.014(6) -0.004(5)
C10 0.035(7) 0.021(7) 0.034(8) -0.011(6) 0.008(6) -0.004(6)
C11 0.026(6) 0.013(5) 0.028(7) -0.003(5) 0.015(5) 0.004(5)
C12 0.037(7) 0.016(6) 0.014(6) -0.003(4) 0.014(5) -0.006(5)
C13 0.029(6) 0.021(6) 0.018(6) -0.003(5) 0.008(5) -0.005(5)
C14 0.026(6) 0.016(6) 0.021(6) -0.006(5) 0.013(5) -0.007(5)
C15 0.026(6) 0.018(6) 0.024(6) -0.008(5) 0.006(5) -0.006(5)
C16 0.020(6) 0.020(6) 0.025(6) 0.000(5) 0.007(5) -0.003(5)
C17 0.024(6) 0.008(5) 0.025(6) -0.001(4) 0.008(5) 0.000(4)
C18 0.019(6) 0.009(5) 0.032(7) -0.008(5) 0.009(5) -0.005(4)
C19 0.034(8) 0.027(7) 0.043(9) -0.017(6) 0.011(7) 0.001(6)
C20 0.035(8) 0.027(7) 0.063(11) -0.009(7) 0.032(8) 0.002(6)
C21 0.063(11) 0.025(8) 0.060(11) -0.022(8) 0.037(9) -0.006(7)
C22 0.045(9) 0.024(7) 0.048(10) -0.010(7) 0.017(7) -0.006(7)
C23 0.019(6) 0.020(6) 0.029(7) -0.001(5) 0.010(5) -0.002(5)
C24 0.023(6) 0.017(6) 0.024(6) -0.006(5) 0.012(5) -0.004(5)
C25 0.017(5) 0.017(6) 0.021(6) 0.000(5) 0.005(5) -0.001(4)
C26 0.028(6) 0.015(5) 0.018(6) 0.000(5) 0.005(5) 0.001(5)
C27 0.038(9) 0.046(10) 0.042(9) 0.015(8) 0.012(7) 0.000(7)
C28 0.047(10) 0.042(10) 0.056(11) 0.023(9) 0.006(8) 0.011(8)
C29 0.054(10) 0.037(8) 0.025(7) 0.010(6) 0.017(7) 0.002(7)
C30 0.025(7) 0.027(7) 0.028(7) 0.008(5) 0.011(5) 0.007(5)
C31 0.026(7) 0.021(6) 0.031(7) -0.002(5) 0.003(5) -0.001(5)
C32 0.032(9) 0.084(15) 0.048(11) 0.020(10) 0.015(8) 0.001(9)
C33 0.023(8) 0.087(15) 0.052(11) 0.028(10) -0.007(7) -0.001(8)
C34 0.028(8) 0.071(13) 0.062(12) 0.023(10) 0.014(8) 0.009(8)
C35 0.035(9) 0.088(15) 0.039(9) -0.006(10) 0.009(7) 0.005(9)
C36 0.013(6) 0.051(9) 0.032(7) 0.001(6) 0.007(5) -0.011(6)
C37 0.018(6) 0.039(8) 0.057(10) 0.006(7) 0.007(6) -0.009(6)
C38 0.003(5) 0.034(7) 0.042(8) 0.005(6) 0.006(5) -0.003(5)
C39 0.041(10) 0.043(11) 0.079(14) 0.009(10) -0.003(10) -0.013(8)
C40 0.078(16) 0.069(16) 0.074(16) -0.013(12) 0.032(13) -0.030(13)
C41 0.060(11) 0.051(10) 0.029(8) -0.013(7) 0.023(8) -0.023(9)
C42 0.067(13) 0.060(13) 0.045(11) -0.019(9) 0.018(9) -0.008(10)
C43 0.078(14) 0.047(10) 0.027(9) -0.006(7) 0.009(9) 0.002(10)
C44 0.092(19) 0.11(2) 0.041(12) -0.034(13) 0.032(12) -0.017(16)
C45 0.052(5) 0.047(5) 0.105(7) -0.011(4) -0.019(5) -0.011(4)
C46 0.052(5) 0.047(5) 0.105(7) -0.011(4) -0.019(5) -0.011(4)
C47 0.052(5) 0.047(5) 0.105(7) -0.011(4) -0.019(5) -0.011(4)
C48 0.052(5) 0.047(5) 0.105(7) -0.011(4) -0.019(5) -0.011(4)
C49 0.052(5) 0.047(5) 0.105(7) -0.011(4) -0.019(5) -0.011(4)
C50 0.044(11) 0.060(13) 0.066(14) -0.014(11) -0.007(10) -0.006(10)
C51 0.042(9) 0.042(9) 0.050(10) -0.009(8) 0.014(8) -0.008(8)
C52 0.073(14) 0.032(9) 0.065(13) -0.008(9) 0.021(11) -0.019(9)
C53 0.037(9) 0.041(9) 0.059(12) -0.001(8) 0.018(8) 0.000(7)
C54 0.091(17) 0.043(11) 0.064(14) 0.001(10) 0.032(13) -0.046(12)
C55 0.029(9) 0.12(2) 0.052(12) 0.025(13) 0.012(8) -0.013(11)
C56 0.037(9) 0.077(14) 0.038(10) 0.008(9) 0.010(7) -0.003(9)
C57 0.026(8) 0.063(12) 0.077(14) 0.021(11) 0.028(8) 0.011(8)
C58 0.049(10) 0.044(10) 0.069(13) 0.016(9) 0.030(9) 0.016(8)
C59 0.069(16) 0.058(14) 0.14(3) -0.011(16) 0.074(18) 0.005(12)
C60 0.143(19) 0.039(10) 0.057(10) 0.010(9) 0.074(9) 0.037(12)
C61 0.061(11) 0.032(8) 0.046(10) 0.003(7) 0.029(9) 0.001(8)
C62 0.056(11) 0.034(9) 0.051(11) -0.005(8) 0.022(9) -0.006(8)
C63 0.036(8) 0.036(8) 0.043(9) -0.010(7) 0.017(7) 0.006(7)
C64 0.072(14) 0.047(11) 0.065(14) -0.031(10) 0.019(11) -0.007(10)
C65 0.064(16) 0.080(19) 0.13(3) 0.011(18) -0.003(16) -0.021(14)
Cl1 0.087(4) 0.077(4) 0.084(4) -0.020(3) 0.017(3) 0.020(4)
Cl2 0.140(9) 0.117(7) 0.145(9) 0.022(7) 0.052(7) 0.018(6)
C66 0.082(17) 0.031(10) 0.11(2) 0.006(11) -0.013(15) 0.005(10)
Cl3 0.079(4) 0.058(3) 0.110(5) 0.016(3) 0.041(4) 0.001(3)
Cl4 0.097(6) 0.094(6) 0.123(7) 0.007(5) 0.004(5) -0.018(5)
C67 0.35(8) 0.63(10) 0.49(11) 0.22(10) 0.22(7) 0.14(8)
C68 0.28(5) 0.58(7) 0.43(10) 0.18(8) 0.23(6) 0.16(6)
C69 0.27(5) 0.56(7) 0.43(9) 0.19(8) 0.19(5) 0.16(5)
C70 0.28(5) 0.54(7) 0.44(9) 0.20(8) 0.15(6) 0.18(5)
C71 0.28(5) 0.53(7) 0.43(9) 0.26(8) 0.13(6) 0.22(5)
C72 0.26(6) 0.48(8) 0.37(9) 0.28(7) 0.14(5) 0.28(6)

loop_
_atom_type_symbol
_atom_type_description
_atom_type_scat_dispersion_real
_atom_type_scat_dispersion_imag
_atom_type_scat_source
C C 0.0033 0.0016 'International Tables Vol C Tables 4.2.6.8 and 6.1.1.4'
H H 0.0000 0.0000 'International Tables Vol C Tables 4.2.6.8 and 6.1.1.4'
N N 0.0061 0.0033 'International Tables Vol C Tables 4.2.6.8 and 6.1.1.4'
O O 0.0106 0.0060 'International Tables Vol C Tables 4.2.6.8 and 6.1.1.4'
F F 0.0171 0.0103 'International Tables Vol C Tables 4.2.6.8 and 6.1.1.4'
S S 0.1246 0.1234 'International Tables Vol C Tables 4.2.6.8 and 6.1.1.4'
Cl Cl 0.1484 0.1585 'International Tables Vol C Tables 4.2.6.8 and 6.1.1.4'
Yb Yb -0.3850 5.5486 'International Tables Vol C Tables 4.2.6.8 and 6.1.1.4'

loop_
_geom_angle_atom_site_label_1
_geom_angle_atom_site_label_2
_geom_angle_atom_site_label_3
_geom_angle
O4 Yb1 O1 138.8(4)
O4 Yb1 O3 72.5(4)
O1 Yb1 O3 147.2(4)
O4 Yb1 O5 115.1(4)
O1 Yb1 O5 79.1(4)
O3 Yb1 O5 76.7(4)
O4 Yb1 O6 72.9(4)
O1 Yb1 O6 75.2(4)
O3 Yb1 O6 117.6(4)
O5 Yb1 O6 73.5(4)
O4 Yb1 O2 74.7(4)
O1 Yb1 O2 73.7(4)
O3 Yb1 O2 136.4(4)
O5 Yb1 O2 144.6(3)
O6 Yb1 O2 78.0(4)
O4 Yb1 N1 136.2(4)
O1 Yb1 N1 81.4(3)
O3 Yb1 N1 74.2(4)
O5 Yb1 N1 83.4(4)
O6 Yb1 N1 149.6(4)
O2 Yb1 N1 113.8(4)
O4 Yb1 N2 78.8(4)
O1 Yb1 N2 114.3(4)
O3 Yb1 N2 75.0(4)
O5 Yb1 N2 142.4(3)
O6 Yb1 N2 142.5(4)
O2 Yb1 N2 71.1(3)
N1 Yb1 N2 65.5(3)
O9 Yb2 O11 88.3(4)
O9 Yb2 O8 73.2(5)
O11 Yb2 O8 69.7(4)
O9 Yb2 O7 77.8(4)
O11 Yb2 O7 142.2(4)
O8 Yb2 O7 72.6(4)
O9 Yb2 O12 138.4(4)
O11 Yb2 O12 73.7(4)
O8 Yb2 O12 129.9(4)
O7 Yb2 O12 137.3(4)
O9 Yb2 O10 70.9(5)
O11 Yb2 O10 70.1(4)
O8 Yb2 O10 125.9(4)
O7 Yb2 O10 134.0(5)
O12 Yb2 O10 67.8(4)
O9 Yb2 N8 82.2(4)
O11 Yb2 N8 141.9(4)
O8 Yb2 N8 139.7(5)
O7 Yb2 N8 71.3(5)
O12 Yb2 N8 89.4(4)
O10 Yb2 N8 71.8(5)
O9 Yb2 N6 143.9(4)
O11 Yb2 N6 81.0(4)
O8 Yb2 N6 70.7(4)
O7 Yb2 N6 89.8(4)
O12 Yb2 N6 70.9(4)
O10 Yb2 N6 134.6(4)
N8 Yb2 N6 126.0(4)
O9 Yb2 N4 138.3(4)
O11 Yb2 N4 133.2(4)
O8 Yb2 N4 118.5(4)
O7 Yb2 N4 69.7(4)
O12 Yb2 N4 67.6(3)
O10 Yb2 N4 115.3(4)
N8 Yb2 N4 63.4(4)
N6 Yb2 N4 62.6(4)
C3B S1 C7 103.6(16)
C7 S1 C3A 100.2(15)
C8 S2 C6 106.6(9)
C7 S3 C9 94.8(7)
C9 S4 C8 95.0(7)
C11 S5 C10 95.3(7)
C10 S6 C12 94.8(7)
C36 O1 Yb1 129.0(9)
C38 O2 Yb1 130.1(10)
C41 O3 Yb1 132.6(10)
C43 O4 Yb1 135.4(12)
C46 O5 Yb1 135.5(12)
C48 O6 Yb1 135.6(12)
C51 O7 Yb2 131.6(11)
C53 O8 Yb2 134.0(12)
C56 O9 Yb2 136.5(13)
C58 O10 Yb2 130.9(13)
C61 O11 Yb2 135.9(11)
C63 O12 Yb2 132.2(11)
C17 N1 C15 105.7(10)
C17 N1 Yb1 118.4(8)
C15 N1 Yb1 135.7(9)
C22 N2 C18 118.3(12)
C22 N2 Yb1 121.6(10)
C18 N2 Yb1 118.3(8)
C17 N3 C14 105.7(10)
C17 N3 C23 130.7(11)
C14 N3 C23 122.3(11)
C31 N4 C26 117.2(11)
C31 N4 Yb2 120.0(9)
C26 N4 Yb2 121.5(8)
C27 N5 N6 110.7(12)
C27 N5 C26 131.5(12)
N6 N5 C26 117.8(11)
C29 N6 N5 104.5(13)
C29 N6 Yb2 132.5(10)
N5 N6 Yb2 122.1(9)
C32 N7 N8 111.8(13)
C32 N7 C31 130.4(13)
N8 N7 C31 117.8(12)
C34 N8 N7 103.5(13)
C34 N8 Yb2 132.8(11)
N7 N8 Yb2 120.0(9)
C2A C1A H1A1 109.5
C2A C1A H1A2 109.5
H1A1 C1A H1A2 109.5
C2A C1A H1A3 109.5
H1A1 C1A H1A3 109.5
H1A2 C1A H1A3 109.5
C3A C2A C1A 105(4)
C3A C2A H2A1 110.7
C1A C2A H2A1 110.7
C3A C2A H2A2 110.7
C1A C2A H2A2 110.7
H2A1 C2A H2A2 108.8
C2A C3A S1 115(4)
C2A C3A H3A1 108.4
S1 C3A H3A1 108.4
C2A C3A H3A2 108.4
S1 C3A H3A2 108.4
H3A1 C3A H3A2 107.5
C2B C1B H1B1 109.5
C2B C1B H1B2 109.5
H1B1 C1B H1B2 109.5
C2B C1B H1B3 109.5
H1B1 C1B H1B3 109.5
H1B2 C1B H1B3 109.5
C1B C2B C3B 112(4)
C1B C2B H2B1 109.2
C3B C2B H2B1 109.2
C1B C2B H2B2 109.2
C3B C2B H2B2 109.2
H2B1 C2B H2B2 107.9
C2B C3B S1 120(4)
C2B C3B H3B1 107.3
S1 C3B H3B1 107.3
C2B C3B H3B2 107.3
S1 C3B H3B2 107.3
H3B1 C3B H3B2 106.9
C5 C4 H4A 109.5
C5 C4 H4B 109.5
H4A C4 H4B 109.5
C5 C4 H4C 109.5
H4A C4 H4C 109.5
H4B C4 H4C 109.5
C4 C5 C6 120(3)
C4 C5 H5A 107.3
C6 C5 H5A 107.3
C4 C5 H5B 107.3
C6 C5 H5B 107.3
H5A C5 H5B 106.9
C5 C6 S2 110(2)
C5 C6 H6A 109.7
S2 C6 H6A 109.7
C5 C6 H6B 109.7
S2 C6 H6B 109.7
H6A C6 H6B 108.2
C8 C7 S1 123.3(11)
C8 C7 S3 117.0(11)
S1 C7 S3 119.1(9)
C7 C8 S4 117.6(11)
C7 C8 S2 121.6(11)
S4 C8 S2 120.2(9)
C10 C9 S4 124.6(12)
C10 C9 S3 120.0(11)
S4 C9 S3 115.4(7)
C9 C10 S5 121.0(12)
C9 C10 S6 122.5(11)
S5 C10 S6 116.2(8)
C12 C11 C16 120.6(11)
C12 C11 S5 117.1(9)
C16 C11 S5 122.3(10)
C11 C12 C13 122.6(11)
C11 C12 S6 116.5(10)
C13 C12 S6 120.9(10)
C14 C13 C12 115.4(12)
C14 C13 H13 122.3
C12 C13 H13 122.3
C13 C14 C15 123.1(12)
C13 C14 N3 129.7(12)
C15 C14 N3 107.1(11)
C16 C15 C14 121.4(12)
C16 C15 N1 130.0(12)
C14 C15 N1 108.6(11)
C15 C16 C11 116.9(12)
C15 C16 H16 121.6
C11 C16 H16 121.6
N1 C17 N3 112.8(10)
N1 C17 C18 122.1(11)
N3 C17 C18 125.1(11)
N2 C18 C19 120.7(11)
N2 C18 C17 112.4(11)
C19 C18 C17 126.9(12)
C18 C19 C20 120.0(14)
C18 C19 H19 120.0
C20 C19 H19 120.0
C21 C20 C19 118.6(14)
C21 C20 H20 120.7
C19 C20 H20 120.7
C22 C21 C20 118.3(14)
C22 C21 H21 120.8
C20 C21 H21 120.8
N2 C22 C21 123.9(15)
N2 C22 H22 118.0
C21 C22 H22 118.0
N3 C23 C24 114.3(11)
N3 C23 H23A 108.7
C24 C23 H23A 108.7
N3 C23 H23B 108.7
C24 C23 H23B 108.7
H23A C23 H23B 107.6
C25 C24 C30 118.9(11)
C25 C24 C23 125.5(12)
C30 C24 C23 115.4(11)
C24 C25 C26 117.7(11)
C24 C25 H25 121.2
C26 C25 H25 121.2
N4 C26 C25 124.2(11)
N4 C26 N5 114.5(11)
C25 C26 N5 121.3(12)
N5 C27 C28 107.5(15)
N5 C27 H27 126.3
C28 C27 H27 126.3
C27 C28 C29 105.2(15)
C27 C28 H28 127.4
C29 C28 H28 127.4
N6 C29 C28 112.0(14)
N6 C29 H29 124.0
C28 C29 H29 124.0
C31 C30 C24 117.9(12)
C31 C30 H30 121.0
C24 C30 H30 121.0
N4 C31 C30 124.0(13)
N4 C31 N7 116.4(12)
C30 C31 N7 119.6(12)
C33 C32 N7 106.6(16)
C33 C32 H32 126.7
N7 C32 H32 126.7
C32 C33 C34 106.4(16)
C32 C33 H33 126.8
C34 C33 H33 126.8
N8 C34 C33 111.6(15)
N8 C34 H34 124.2
C33 C34 H34 124.2
F1 C35 F2 119(2)
F1 C35 F3 103.2(17)
F2 C35 F3 98.9(17)
F1 C35 C36 113.3(15)
F2 C35 C36 110.9(15)
F3 C35 C36 109.7(18)
O1 C36 C37 127.1(14)
O1 C36 C35 112.8(15)
C37 C36 C35 120.1(14)
C36 C37 C38 121.1(14)
C36 C37 H37 119.4
C38 C37 H37 119.4
O2 C38 C37 128.9(14)
O2 C38 C39 114.2(14)
C37 C38 C39 116.8(14)
F4 C39 F6 108(2)
F4 C39 F5 99(2)
F6 C39 F5 107(3)
F4 C39 C38 117(2)
F6 C39 C38 114.1(18)
F5 C39 C38 109.7(18)
F9 C40 F7 114(2)
F9 C40 F8 102(2)
F7 C40 F8 102(2)
F9 C40 C41 119(2)
F7 C40 C41 113(2)
F8 C40 C41 104.5(19)
O3 C41 C42 131.1(17)
O3 C41 C40 111.9(15)
C42 C41 C40 116.9(17)
C41 C42 C43 118.8(18)
C41 C42 H42 120.6
C43 C42 H42 120.6
O4 C43 C42 126.5(17)
O4 C43 C44 114.1(18)
C42 C43 C44 119.4(18)
F12 C44 F10 113(3)
F12 C44 F11 107(2)
F10 C44 F11 102(3)
F12 C44 C43 110(2)
F10 C44 C43 111(2)
F11 C44 C43 113(2)
F13 C45 F15 111(2)
F13 C45 F14 106(2)
F15 C45 F14 105.6(18)
F13 C45 C46 115.1(18)
F15 C45 C46 112(2)
F14 C45 C46 106(2)
O5 C46 C47 129(2)
O5 C46 C45 115.8(17)
C47 C46 C45 115(2)
C46 C47 C48 120(2)
C46 C47 H47 120.1
C48 C47 H47 120.1
O6 C48 C47 126.5(19)
O6 C48 C49 115.2(19)
C47 C48 C49 118(2)
F18 C49 F16 112(2)
F18 C49 F17 101.2(18)
F16 C49 F17 101(2)
F18 C49 C48 114(2)
F16 C49 C48 117(2)
F17 C49 C48 110(2)
F20 C50 F19 109(3)
F20 C50 F21 101(3)
F19 C50 F21 106(2)
F20 C50 C51 111.7(18)
F19 C50 C51 114(2)
F21 C50 C51 114.3(19)
O7 C51 C52 129.3(17)
O7 C51 C50 112.2(16)
C52 C51 C50 118.5(17)
C53 C52 C51 120.0(17)
C53 C52 H52 120.0
C51 C52 H52 120.0
O8 C53 C52 127.9(17)
O8 C53 C54 111.8(17)
C52 C53 C54 119.5(17)
F24 C54 F22 110(3)
F24 C54 F23 108(2)
F22 C54 F23 100(2)
F24 C54 C53 118.9(19)
F22 C54 C53 111(2)
F23 C54 C53 107(2)
F26 C55 F25 107(3)
F26 C55 F27 107.7(19)
F25 C55 F27 108.8(17)
F26 C55 C56 110.2(17)
F25 C55 C56 110.5(18)
F27 C55 C56 113(2)
O9 C56 C57 125.2(18)
O9 C56 C55 116(2)
C57 C56 C55 119.2(18)
C58 C57 C56 121.8(16)
C58 C57 H57 119.1
C56 C57 H57 119.1
O10 C58 C57 126.4(19)
O10 C58 C59 112.1(18)
C57 C58 C59 121.5(17)
F29 C59 F30 116(2)
F29 C59 F28 101(3)
F30 C59 F28 103(3)
F29 C59 C58 114(2)
F30 C59 C58 114(2)
F28 C59 C58 109(2)
F32 C60 F33 105.4(17)
F32 C60 F31 106(2)
F33 C60 F31 100.8(19)
F32 C60 C61 113.5(19)
F33 C60 C61 117(2)
F31 C60 C61 112.9(16)
O11 C61 C62 128.0(16)
O11 C61 C60 115.6(19)
C62 C61 C60 116.3(19)
C61 C62 C63 120.4(18)
C61 C62 H62 119.8
C63 C62 H62 119.8
O12 C63 C62 128.7(16)
O12 C63 C64 114.8(15)
C62 C63 C64 116.3(16)
F35 C64 F36 108.6(19)
F35 C64 F34 108.3(17)
F36 C64 F34 109(2)
F35 C64 C63 113.2(19)
F36 C64 C63 109.9(14)
F34 C64 C63 108.1(18)
Cl2 C65 Cl1 115(2)
Cl2 C65 H65A 108.6
Cl1 C65 H65A 108.6
Cl2 C65 H65B 108.6
Cl1 C65 H65B 108.6
H65A C65 H65B 107.6
Cl3 C66 Cl4 116.4(18)
Cl3 C66 H66A 108.2
Cl4 C66 H66A 108.2
Cl3 C66 H66B 108.2
Cl4 C66 H66B 108.2
H66A C66 H66B 107.3
C68 C67 H67A 109.5
C68 C67 H67B 109.5
H67A C67 H67B 109.5
C68 C67 H67C 109.5
H67A C67 H67C 109.5
H67B C67 H67C 109.5
C69 C68 C67 121(2)
C69 C68 H68A 107.2
C67 C68 H68A 107.2
C69 C68 H68B 107.2
C67 C68 H68B 107.2
H68A C68 H68B 106.8
C70 C69 C68 123(4)
C70 C69 H69A 106.6
C68 C69 H69A 106.6
C70 C69 H69B 106.6
C68 C69 H69B 106.6
H69A C69 H69B 106.6
C69 C70 C71 123(4)
C69 C70 H70A 106.7
C71 C70 H70A 106.7
C69 C70 H70B 106.7
C71 C70 H70B 106.7
H70A C70 H70B 106.6
C70 C71 C72 122(4)
C70 C71 H71A 106.8
C72 C71 H71A 106.8
C70 C71 H71B 106.8
C72 C71 H71B 106.8
H71A C71 H71B 106.6
C71 C72 H72A 109.5
C71 C72 H72B 109.5
H72A C72 H72B 109.5
C71 C72 H72C 109.5
H72A C72 H72C 109.5
H72B C72 H72C 109.5

loop_
_geom_bond_atom_site_label_1
_geom_bond_atom_site_label_2
_geom_bond_distance
Yb1 O4 2.279(11)
Yb1 O1 2.283(10)
Yb1 O3 2.291(11)
Yb1 O5 2.305(10)
Yb1 O6 2.306(11)
Yb1 O2 2.313(10)
Yb1 N1 2.455(11)
Yb1 N2 2.533(12)
Yb2 O9 2.267(11)
Yb2 O11 2.294(12)
Yb2 O8 2.322(12)
Yb2 O7 2.344(12)
Yb2 O12 2.362(10)
Yb2 O10 2.406(12)
Yb2 N8 2.452(13)
Yb2 N6 2.459(13)
Yb2 N4 2.556(11)
S1 C3B 1.72(5)
S1 C7 1.735(15)
S1 C3A 1.95(5)
S2 C8 1.762(15)
S2 C6 1.770(19)
S3 C7 1.752(15)
S3 C9 1.764(15)
S4 C9 1.743(14)
S4 C8 1.751(14)
S5 C11 1.740(12)
S5 C10 1.750(15)
S6 C10 1.754(16)
S6 C12 1.761(12)
O1 C36 1.320(17)
O2 C38 1.253(15)
O3 C41 1.251(19)
O4 C43 1.26(2)
O5 C46 1.22(2)
O6 C48 1.25(3)
O7 C51 1.27(2)
O8 C53 1.28(2)
O9 C56 1.26(2)
O10 C58 1.28(2)
O11 C61 1.23(2)
O12 C63 1.24(2)
N1 C17 1.319(16)
N1 C15 1.411(15)
N2 C22 1.341(18)
N2 C18 1.357(16)
N3 C17 1.381(16)
N3 C14 1.394(16)
N3 C23 1.442(16)
N4 C31 1.297(18)
N4 C26 1.334(17)
N5 C27 1.35(2)
N5 N6 1.372(15)
N5 C26 1.412(16)
N6 C29 1.327(19)
N7 C32 1.36(2)
N7 N8 1.368(17)
N7 C31 1.394(19)
N8 C34 1.33(2)
F1 C35 1.23(2)
F2 C35 1.29(2)
F3 C35 1.39(3)
F4 C39 1.21(3)
F5 C39 1.35(4)
F6 C39 1.26(3)
F7 C40 1.29(3)
F8 C40 1.39(3)
F9 C40 1.23(3)
F10 C44 1.30(4)
F11 C44 1.32(3)
F12 C44 1.24(3)
F13 C45 1.26(3)
F14 C45 1.37(3)
F15 C45 1.30(3)
F16 C49 1.32(3)
F17 C49 1.38(3)
F18 C49 1.29(3)
F19 C50 1.27(3)
F20 C50 1.23(3)
F21 C50 1.29(3)
F22 C54 1.34(2)
F23 C54 1.36(3)
F24 C54 1.17(3)
F25 C55 1.34(3)
F26 C55 1.26(2)
F27 C55 1.34(3)
F28 C59 1.41(4)
F29 C59 1.23(3)
F30 C59 1.28(2)
F31 C60 1.33(3)
F32 C60 1.30(3)
F33 C60 1.32(3)
F34 C64 1.33(3)
F35 C64 1.28(3)
F36 C64 1.32(2)
C1A C2A 1.49(6)
C1A H1A1 0.9800
C1A H1A2 0.9800
C1A H1A3 0.9800
C2A C3A 1.47(8)
C2A H2A1 0.9900
C2A H2A2 0.9900
C3A H3A1 0.9900
C3A H3A2 0.9900
C1B C2B 1.448(10)
C1B H1B1 0.9800
C1B H1B2 0.9800
C1B H1B3 0.9800
C2B C3B 1.450(10)
C2B H2B1 0.9900
C2B H2B2 0.9900
C3B H3B1 0.9900
C3B H3B2 0.9900
C4 C5 1.442(10)
C4 H4A 0.9800
C4 H4B 0.9800
C4 H4C 0.9800
C5 C6 1.49(4)
C5 H5A 0.9900
C5 H5B 0.9900
C6 H6A 0.9900
C6 H6B 0.9900
C7 C8 1.36(2)
C9 C10 1.373(18)
C11 C12 1.395(19)
C11 C16 1.413(18)
C12 C13 1.396(18)
C13 C14 1.389(17)
C13 H13 0.9500
C14 C15 1.389(18)
C15 C16 1.380(18)
C16 H16 0.9500
C17 C18 1.468(16)
C18 C19 1.377(19)
C19 C20 1.39(2)
C19 H19 0.9500
C20 C21 1.38(2)
C20 H20 0.9500
C21 C22 1.36(2)
C21 H21 0.9500
C22 H22 0.9500
C23 C24 1.537(16)
C23 H23A 0.9900
C23 H23B 0.9900
C24 C25 1.355(18)
C24 C30 1.405(18)
C25 C26 1.394(17)
C25 H25 0.9500
C27 C28 1.36(2)
C27 H27 0.9500
C28 C29 1.39(2)
C28 H28 0.9500
C29 H29 0.9500
C30 C31 1.387(19)
C30 H30 0.9500
C32 C33 1.33(2)
C32 H32 0.9500
C33 C34 1.39(3)
C33 H33 0.9500
C34 H34 0.9500
C35 C36 1.52(2)
C36 C37 1.34(2)
C37 C38 1.38(2)
C37 H37 0.9500
C38 C39 1.53(3)
C40 C41 1.59(3)
C41 C42 1.32(2)
C42 C43 1.40(3)
C42 H42 0.9500
C43 C44 1.57(3)
C45 C46 1.57(3)
C46 C47 1.38(3)
C47 C48 1.42(3)
C47 H47 0.9500
C48 C49 1.47(3)
C50 C51 1.54(3)
C51 C52 1.39(3)
C52 C53 1.36(3)
C52 H52 0.9500
C53 C54 1.54(3)
C55 C56 1.52(3)
C56 C57 1.40(3)
C57 C58 1.37(3)
C57 H57 0.9500
C58 C59 1.54(3)
C60 C61 1.50(2)
C61 C62 1.39(3)
C62 C63 1.40(2)
C62 H62 0.9500
C63 C64 1.57(3)
C65 Cl2 1.62(3)
C65 Cl1 1.78(3)
C65 H65A 0.9900
C65 H65B 0.9900
C66 Cl3 1.69(3)
C66 Cl4 1.73(3)
C66 H66A 0.9900
C66 H66B 0.9900
C67 C68 1.449(10)
C67 H67A 0.9800
C67 H67B 0.9800
C67 H67C 0.9800
C68 C69 1.44(2)
C68 H68A 0.9900
C68 H68B 0.9900
C69 C70 1.44(2)
C69 H69A 0.9900
C69 H69B 0.9900
C70 C71 1.44(2)
C70 H70A 0.9900
C70 H70B 0.9900
C71 C72 1.44(2)
C71 H71A 0.9900
C71 H71B 0.9900
C72 H72A 0.9800
C72 H72B 0.9800
C72 H72C 0.9800
